data_1570294
loop_
_publ_author_name
'Kalita, Kalyan Jyoti'
'Mondal, Saikat'
'Reddy, C. Malla'
'Vijayaraghavan, Ratheesh K.'

_publ_section_title
;
 Thermally activated delayed fluorescence in a mechanically soft
 charge-transfer complex: role of the locally excited state.
;
_journal_issue 47
_journal_name_full 'Chemical science'
_journal_page_first 13870
_journal_page_last 13878
_journal_paper_doi 10.1039/d3sc03267a
_journal_volume 14
_journal_year 2023
_chemical_formula_moiety '2(C4 F2 N), C16 H10'
_chemical_formula_sum 'C24 H10 F4 N2'
_chemical_formula_weight 402.34
_space_group_crystal_system monoclinic
_space_group_IT_number 14
_space_group_name_Hall '-P 2ybc'
_space_group_name_H-M_alt 'P 1 21/c 1'
_atom_sites_solution_hydrogens geom
_atom_sites_solution_primary dual
_audit_creation_date 2023-04-11
_audit_creation_method
;
Olex2 1.3
(compiled 2020.11.12 svn.r5f609507 for OlexSys, GUI svn.r6408)
;
_audit_update_record
;
2023-05-04 deposited with the CCDC.	2023-11-06 downloaded from the CCDC.
;
_cell_angle_alpha 90
_cell_angle_beta 100.715(2)
_cell_angle_gamma 90
_cell_formula_units_Z 4
_cell_length_a 14.0212(3)
_cell_length_b 8.3368(2)
_cell_length_c 15.4457(4)
_cell_measurement_reflns_used 9199
_cell_measurement_temperature 99.97(12)
_cell_measurement_theta_max 68.0220
_cell_measurement_theta_min 3.2020
_cell_volume 1774.00(7)
_computing_cell_refinement 'CrysAlisPro 1.171.40.53 (Rigaku OD, 2019)'
_computing_data_collection 'CrysAlisPro 1.171.40.53 (Rigaku OD, 2019)'
_computing_data_reduction 'CrysAlisPro 1.171.40.53 (Rigaku OD, 2019)'
_computing_molecular_graphics 'Olex2 1.3 (Dolomanov et al., 2009)'
_computing_publication_material 'Olex2 1.3 (Dolomanov et al., 2009)'
_computing_structure_refinement 'SHELXL 2018/3 (Sheldrick, 2015)'
_computing_structure_solution 'SHELXT 2014/4 (Sheldrick, 2014)'
_diffrn_ambient_environment N~2~
_diffrn_ambient_temperature 99.97(12)
_diffrn_detector 'CCD plate'
_diffrn_detector_area_resol_mean 10.0000
_diffrn_detector_type HyPix3000
_diffrn_measured_fraction_theta_full 0.989
_diffrn_measured_fraction_theta_max 0.985
_diffrn_measurement_details
;
List of Runs (angles in degrees, time in seconds):

  # Type    Start    End  Width  t~exp~   \w     \q     \k     \f   Frames
#--------------------------------------------------------------------------
  1  \w    -24.00  35.00   0.50    0.23    --  -40.58  12.00-150.00  118
  2  \w    -64.00  27.00   0.50    0.23    --  -40.58  64.00-120.00  182
  3  \w    -24.00  35.00   0.50    0.23    --  -40.58  12.00 -60.00  118
  4  \w    -47.00 -15.00   0.50    0.91    --  -82.50  42.00  90.00   64
  5  \w    -25.00  43.00   0.50    0.23    --   40.58 -38.00-120.00  136
  6  \w    -35.00  24.00   0.50    0.23    --   40.58 -12.00-180.00  118
  7  \w    -25.00  43.00   0.50    0.23    --   40.58 -38.00   0.00  136
  8  \w    -29.00  31.00   0.50    0.23    --   40.58 -25.00  60.00  120
  9  \w     83.00 164.00   0.50    0.91    --   96.35  33.00 120.00  162
 10  \w     81.00 165.00   0.50    0.91    --   96.35 145.00  60.00  168
 11  \w     99.00 160.00   0.50    0.91    --   96.35 117.00 -60.00  122
 12  \w    104.00 166.00   0.50    0.91    --   96.35 105.00 -76.00  124
 13  \w    105.00 170.00   0.50    0.91    --   96.35  96.00-150.00  130
 14  \w     14.00 109.00   0.50    0.23    --   40.58  77.00 -30.00  190
 15  \w     30.00  57.00   0.50    0.91    --   96.35 -50.00  60.00   54
 16  \w     29.00  83.00   0.50    0.91    --   96.35 -68.00   0.00  108
 17  \w     28.00  68.00   0.50    0.91    --   96.35 -59.00-150.00   80
 18  \w     28.00 105.00   0.50    0.91    --   96.35 -77.00-180.00  154
 19  \w     29.00  83.00   0.50    0.91    --   96.35 -68.00-180.00  108
 20  \w     28.00  68.00   0.50    0.91    --   96.35 -59.00-180.00   80
 21  \w     30.00  57.00   0.50    0.91    --   96.35 -50.00-180.00   54
 22  \w     30.00  57.00   0.50    0.91    --   96.35 -50.00-150.00   54
 23  \w     30.00  57.00   0.50    0.91    --   96.35 -50.00-120.00   54
 24  \w     30.00  57.00   0.50    0.91    --   96.35 -50.00   0.00   54
 25  \w     30.00  57.00   0.50    0.91    --   96.35 -50.00  30.00   54
 26  \w     30.00  57.00   0.50    0.91    --   96.35 -50.00  90.00   54
 27  \w     44.00 127.00   0.50    0.91    --   96.35-145.00  60.00  166
 28  \w     18.00  78.00   0.50    0.23    --   40.58-105.00-176.00  120
 29  \w     27.00 108.00   0.50    0.91    --   96.35-105.00-176.00  162
 30  \w     44.00 127.00   0.50    0.91    --   96.35-145.00  30.00  166
 31  \w     18.00  78.00   0.50    0.23    --   40.58-104.00-120.00  120
 32  \w   -107.00 -25.00   0.50    0.23    --  -40.58 -38.00   0.00  164
 33  \w   -109.00 -14.00   0.50    0.23    --  -40.58 -77.00-150.00  190
 34  \w   -109.00 -14.00   0.50    0.23    --  -40.58 -77.00 -30.00  190
 35  \w   -109.00 -14.00   0.50    0.23    --  -40.58 -77.00  30.00  190
 36  \w   -108.00 -17.00   0.50    0.23    --  -40.58 -64.00  90.00  182
 37  \w   -109.00 -14.00   0.50    0.23    --  -40.58 -77.00 150.00  190
 38  \w   -108.00 -17.00   0.50    0.23    --  -40.58 -64.00-120.00  182
 39  \w   -107.00 -21.00   0.50    0.23    --  -40.58 -50.00-120.00  172
 40  \w    -82.00 -12.00   0.50    0.91    --  -82.50 105.00 -76.00  140
 41  \w    -78.00   4.00   0.50    0.23    --  -40.58 105.00 -76.00  164
 42  \w   -107.00 -25.00   0.50    0.23    --  -40.58 -38.00 150.00  164
 43  \w   -150.00 -69.00   0.50    0.91    --  -82.50 -33.00   0.00  162
 44  \w   -153.00 -78.00   0.50    0.91    --  -82.50 -87.00 -60.00  150
 45  \w   -152.00 -83.00   0.50    0.91    --  -82.50-105.00-176.00  138
;
_diffrn_measurement_device 'four-circle diffractometer'
_diffrn_measurement_device_type 'XtaLAB Synergy, Dualflex, HyPix3000'
_diffrn_measurement_method '\w scans'
_diffrn_orient_matrix_type 'CrysAlisPro convention (1999,Acta A55,543-557)'
_diffrn_orient_matrix_UB_11 -0.0081947000
_diffrn_orient_matrix_UB_12 -0.1064064000
_diffrn_orient_matrix_UB_13 -0.0825913000
_diffrn_orient_matrix_UB_21 0.0384027000
_diffrn_orient_matrix_UB_22 -0.1444737000
_diffrn_orient_matrix_UB_23 0.0585044000
_diffrn_orient_matrix_UB_31 -0.1046518000
_diffrn_orient_matrix_UB_32 -0.0445615000
_diffrn_orient_matrix_UB_33 0.0077511000
_diffrn_radiation_monochromator mirror
_diffrn_radiation_probe x-ray
_diffrn_radiation_type 'Cu K\a'
_diffrn_radiation_wavelength 1.54184
_diffrn_reflns_av_R_equivalents 0.0465
_diffrn_reflns_av_unetI/netI 0.0301
_diffrn_reflns_Laue_measured_fraction_full 0.989
_diffrn_reflns_Laue_measured_fraction_max 0.985
_diffrn_reflns_limit_h_max 11
_diffrn_reflns_limit_h_min -16
_diffrn_reflns_limit_k_max 9
_diffrn_reflns_limit_k_min -9
_diffrn_reflns_limit_l_max 18
_diffrn_reflns_limit_l_min -17
_diffrn_reflns_number 16874
_diffrn_reflns_point_group_measured_fraction_full 0.989
_diffrn_reflns_point_group_measured_fraction_max 0.985
_diffrn_reflns_theta_full 67.684
_diffrn_reflns_theta_max 68.076
_diffrn_reflns_theta_min 3.208
_diffrn_source 'micro-focus sealed X-ray tube'
_diffrn_source_type 'PhotonJet (Cu) X-ray Source'
_exptl_absorpt_coefficient_mu 1.015
_exptl_absorpt_correction_T_max 1.00000
_exptl_absorpt_correction_T_min 0.72199
_exptl_absorpt_correction_type multi-scan
_exptl_absorpt_process_details
;
CrysAlisPro 1.171.40.53 (Rigaku Oxford Diffraction, 2019)
Empirical absorption correction using spherical harmonics,
 implemented in SCALE3 ABSPACK scaling algorithm.
;
_exptl_crystal_colour 'clear yellowish yellow'
_exptl_crystal_colour_lustre clear
_exptl_crystal_colour_modifier yellowish
_exptl_crystal_colour_primary yellow
_exptl_crystal_density_diffrn 1.506
_exptl_crystal_description needle
_exptl_crystal_F_000 816
_exptl_crystal_size_max 0.5
_exptl_crystal_size_mid 0.12
_exptl_crystal_size_min 0.1
_refine_diff_density_max 0.316
_refine_diff_density_min -0.275
_refine_diff_density_rms 0.073
_refine_ls_extinction_method none
_refine_ls_goodness_of_fit_ref 1.086
_refine_ls_hydrogen_treatment constr
_refine_ls_matrix_type full
_refine_ls_number_parameters 271
_refine_ls_number_reflns 3194
_refine_ls_number_restraints 0
_refine_ls_restrained_S_all 1.086
_refine_ls_R_factor_all 0.0604
_refine_ls_R_factor_gt 0.0557
_refine_ls_shift/su_max 0.000
_refine_ls_shift/su_mean 0.000
_refine_ls_structure_factor_coef Fsqd
_refine_ls_weighting_details 'w=1/[\s^2^(Fo^2^)+(0.0441P)^2^+3.5939P] where P=(Fo^2^+2Fc^2^)/3'
_refine_ls_weighting_scheme calc
_refine_ls_wR_factor_gt 0.1459
_refine_ls_wR_factor_ref 0.1485
_reflns_Friedel_coverage 0.000
_reflns_number_gt 2821
_reflns_number_total 3194
_reflns_threshold_expression 'I > 2\s(I)'
_cod_data_source_file d3sc03267a4.cif
_cod_data_source_block kjk-py-tfdcnb-2-100k_test1
_cod_depositor_comments 'Adding full bibliography for 1570291--1570296.cif.'
_cod_database_code 1570294
_shelx_shelxl_version_number 2018/3
_chemical_oxdiff_formula 'C H N F'
_chemical_oxdiff_usercomment 100K
_shelx_space_group_comment
;
The symmetry employed for this shelxl refinement is uniquely defined
by the following loop, which should always be used as a source of
symmetry information in preference to the above space-group names.
They are only intended as comments.
;
_shelx_estimated_absorpt_t_max 0.905
_shelx_estimated_absorpt_t_min 0.631
_reflns_odcompleteness_completeness 99.82
_reflns_odcompleteness_iscentric 1
_reflns_odcompleteness_theta 66.97
_olex2_refinement_description
;
1. Fixed Uiso
 At 1.2 times of:
  All C(H) groups
2.a Aromatic/amide H refined with riding coordinates:
 C00J(H00J), C00L(H00L), C00M(H00M), C00N(H00N), C00O(H00O), C00P(H00P),
 C00Q(H00Q), C00R(H00R), C00S(H00S), C00T(H00T)
;
_olex2_submission_special_instructions 'No special instructions were received'
_oxdiff_exptl_absorpt_empirical_details
;
Empirical correction (ABSPACK) includes:
- Absorption correction using spherical harmonics
- Frame scaling
;
_oxdiff_exptl_absorpt_empirical_full_max 1.398
_oxdiff_exptl_absorpt_empirical_full_min 0.759

loop_
_space_group_symop_operation_xyz
'x, y, z'
'-x, y+1/2, -z+1/2'
'-x, -y, -z'
'x, -y-1/2, z-1/2'

loop_
_atom_site_label
_atom_site_type_symbol
_atom_site_fract_x
_atom_site_fract_y
_atom_site_fract_z
_atom_site_U_iso_or_equiv
_atom_site_adp_type
_atom_site_occupancy
_atom_site_site_symmetry_order
_atom_site_calc_flag
_atom_site_refinement_flags_posn
_atom_site_refinement_flags_adp
_atom_site_refinement_flags_occupancy
_atom_site_disorder_assembly
_atom_site_disorder_group
F001 F 0.99977(11) 0.26003(18) 0.61913(10) 0.0283(4) Uani 1 1 d . . . . .
F002 F 1.06874(11) 0.55344(19) 0.67373(9) 0.0274(4) Uani 1 1 d . . . . .
F003 F 0.48017(11) 0.21327(19) 0.57849(11) 0.0313(4) Uani 1 1 d . . . . .
F004 F 0.54919(11) 0.4695(2) 0.67745(10) 0.0317(4) Uani 1 1 d . . . . .
N005 N 0.90082(17) 0.0708(3) 0.41392(16) 0.0311(6) Uani 1 1 d . . . . .
N006 N 0.39377(17) 0.1238(3) 0.35463(17) 0.0339(6) Uani 1 1 d . . . . .
C007 C 0.99960(18) 0.3775(3) 0.56029(17) 0.0216(5) Uani 1 1 d . . . . .
C008 C 0.73102(17) 0.4080(3) 0.49072(17) 0.0211(5) Uani 1 1 d . . . . .
C009 C 1.03480(18) 0.5264(3) 0.58838(16) 0.0213(5) Uani 1 1 d . . . . .
C00A C 0.46291(17) 0.3678(3) 0.44883(17) 0.0229(6) Uani 1 1 d . . . . .
C00B C 0.77236(17) 0.5337(3) 0.54875(17) 0.0205(5) Uani 1 1 d . . . . .
C00C C 0.96485(17) 0.3482(3) 0.47174(17) 0.0214(5) Uani 1 1 d . . . . .
C00D C 0.78838(17) 0.6880(3) 0.51447(17) 0.0221(5) Uani 1 1 d . . . . .
C00E C 0.79965(18) 0.5043(3) 0.64067(17) 0.0232(6) Uani 1 1 d . . . . .
C00F C 0.48924(18) 0.3542(3) 0.53981(18) 0.0235(6) Uani 1 1 d . . . . .
C00G C 0.52546(18) 0.4842(3) 0.59043(17) 0.0240(6) Uani 1 1 d . . . . .
C00H C 0.71497(18) 0.2539(3) 0.52552(18) 0.0228(6) Uani 1 1 d . . . . .
C00I C 0.92923(18) 0.1933(3) 0.44042(17) 0.0234(6) Uani 1 1 d . . . . .
C00J C 0.83111(18) 0.8071(3) 0.57194(18) 0.0260(6) Uani 1 1 d . . . . .
H00J H 0.842268 0.910127 0.549491 0.031 Uiso 1 1 calc R U . . .
C00K C 0.70468(18) 0.4375(3) 0.39876(17) 0.0231(6) Uani 1 1 d . . . . .
C00L C 0.76052(18) 0.7130(3) 0.42054(17) 0.0249(6) Uani 1 1 d . . . . .
H00L H 0.770162 0.815553 0.396725 0.030 Uiso 1 1 calc R U . . .
C00M C 0.78298(19) 0.3469(3) 0.67353(18) 0.0261(6) Uani 1 1 d . . . . .
H00M H 0.800609 0.325799 0.734857 0.031 Uiso 1 1 calc R U . . .
C00N C 0.74297(19) 0.2297(3) 0.61902(18) 0.0258(6) Uani 1 1 d . . . . .
H00N H 0.732849 0.127462 0.642959 0.031 Uiso 1 1 calc R U . . .
C00O C 0.72128(18) 0.5949(3) 0.36600(18) 0.0264(6) Uani 1 1 d . . . . .
H00O H 0.704145 0.615707 0.304603 0.032 Uiso 1 1 calc R U . . .
C00P C 0.84200(19) 0.6282(3) 0.69571(18) 0.0268(6) Uani 1 1 d . . . . .
H00P H 0.860258 0.609635 0.757257 0.032 Uiso 1 1 calc R U . . .
C00Q C 0.67337(18) 0.1338(3) 0.46739(18) 0.0267(6) Uani 1 1 d . . . . .
H00Q H 0.662161 0.030684 0.489673 0.032 Uiso 1 1 calc R U . . .
C00R C 0.85769(19) 0.7775(3) 0.66172(18) 0.0270(6) Uani 1 1 d . . . . .
H00R H 0.886808 0.860207 0.700018 0.032 Uiso 1 1 calc R U . . .
C00S C 0.64823(19) 0.1631(3) 0.37763(19) 0.0278(6) Uani 1 1 d . . . . .
H00S H 0.620182 0.079701 0.339261 0.033 Uiso 1 1 calc R U . . .
C00T C 0.66350(18) 0.3124(3) 0.34318(18) 0.0268(6) Uani 1 1 d . . . . .
H00T H 0.645990 0.330302 0.281528 0.032 Uiso 1 1 calc R U . . .
C00U C 0.42460(18) 0.2322(3) 0.39625(18) 0.0264(6) Uani 1 1 d . . . . .

loop_
_atom_site_aniso_label
_atom_site_aniso_U_11
_atom_site_aniso_U_22
_atom_site_aniso_U_33
_atom_site_aniso_U_23
_atom_site_aniso_U_13
_atom_site_aniso_U_12
F001 0.0358(9) 0.0212(8) 0.0285(8) 0.0067(6) 0.0073(7) 0.0013(7)
F002 0.0314(8) 0.0281(8) 0.0214(8) -0.0007(6) 0.0016(6) 0.0010(7)
F003 0.0344(9) 0.0236(8) 0.0365(9) 0.0055(7) 0.0079(7) -0.0010(7)
F004 0.0349(9) 0.0359(9) 0.0233(8) 0.0012(7) 0.0027(6) 0.0011(7)
N005 0.0316(13) 0.0254(13) 0.0371(13) -0.0025(11) 0.0082(10) -0.0028(10)
N006 0.0330(13) 0.0304(14) 0.0378(14) -0.0048(12) 0.0049(11) -0.0039(11)
C007 0.0207(12) 0.0192(13) 0.0260(13) 0.0050(10) 0.0073(10) 0.0040(10)
C008 0.0158(11) 0.0234(13) 0.0253(13) -0.0025(11) 0.0070(10) 0.0018(10)
C009 0.0209(12) 0.0232(13) 0.0201(12) -0.0006(10) 0.0045(10) 0.0029(10)
C00A 0.0169(12) 0.0237(13) 0.0292(14) -0.0038(11) 0.0066(10) -0.0001(10)
C00B 0.0160(11) 0.0205(13) 0.0265(13) -0.0018(10) 0.0080(10) 0.0007(10)
C00C 0.0180(12) 0.0189(13) 0.0278(13) 0.0000(10) 0.0051(10) 0.0021(10)
C00D 0.0175(12) 0.0214(13) 0.0290(14) 0.0000(11) 0.0084(10) 0.0016(10)
C00E 0.0202(12) 0.0246(13) 0.0264(13) -0.0023(11) 0.0081(10) 0.0013(11)
C00F 0.0189(12) 0.0216(13) 0.0316(14) 0.0031(11) 0.0089(10) 0.0015(10)
C00G 0.0192(12) 0.0290(14) 0.0240(13) -0.0006(11) 0.0045(10) 0.0016(11)
C00H 0.0175(12) 0.0212(13) 0.0305(14) -0.0038(11) 0.0066(10) 0.0005(10)
C00I 0.0209(12) 0.0222(14) 0.0276(13) 0.0006(11) 0.0061(10) 0.0018(11)
C00J 0.0238(13) 0.0202(13) 0.0351(15) -0.0018(11) 0.0081(11) -0.0012(11)
C00K 0.0177(12) 0.0274(14) 0.0258(13) -0.0026(11) 0.0085(10) 0.0034(10)
C00L 0.0222(13) 0.0250(14) 0.0293(14) 0.0046(11) 0.0098(11) 0.0031(11)
C00M 0.0258(13) 0.0282(14) 0.0250(13) 0.0017(11) 0.0066(11) 0.0015(11)
C00N 0.0251(13) 0.0228(14) 0.0309(14) 0.0043(11) 0.0092(11) 0.0020(11)
C00O 0.0236(13) 0.0324(15) 0.0242(13) 0.0043(12) 0.0073(10) 0.0045(11)
C00P 0.0253(13) 0.0308(15) 0.0248(13) -0.0031(12) 0.0060(11) 0.0005(11)
C00Q 0.0226(13) 0.0226(14) 0.0362(15) -0.0047(12) 0.0086(11) -0.0010(11)
C00R 0.0258(13) 0.0244(14) 0.0319(14) -0.0085(12) 0.0087(11) -0.0022(11)
C00S 0.0237(13) 0.0265(14) 0.0338(15) -0.0110(12) 0.0069(11) 0.0000(11)
C00T 0.0218(13) 0.0331(15) 0.0256(13) -0.0059(12) 0.0048(10) 0.0026(11)
C00U 0.0209(13) 0.0289(15) 0.0297(14) -0.0006(12) 0.0055(11) 0.0001(11)

loop_
_atom_type_symbol
_atom_type_description
_atom_type_scat_dispersion_real
_atom_type_scat_dispersion_imag
_atom_type_scat_source
C C 0.0181 0.0091 'International Tables Vol C Tables 4.2.6.8 and 6.1.1.4'
H H 0.0000 0.0000 'International Tables Vol C Tables 4.2.6.8 and 6.1.1.4'
F F 0.0727 0.0534 'International Tables Vol C Tables 4.2.6.8 and 6.1.1.4'
N N 0.0311 0.0180 'International Tables Vol C Tables 4.2.6.8 and 6.1.1.4'

loop_
_geom_angle_atom_site_label_1
_geom_angle_atom_site_label_2
_geom_angle_atom_site_label_3
_geom_angle
_geom_angle_site_symmetry_1
_geom_angle_site_symmetry_3
_geom_angle_publ_flag
F001 C007 C009 119.5(2) . . ?
F001 C007 C00C 119.9(2) . . ?
C009 C007 C00C 120.6(2) . . ?
C00H C008 C00B 119.9(2) . . ?
C00K C008 C00B 120.0(2) . . ?
C00K C008 C00H 120.2(2) . . ?
F002 C009 C007 120.3(2) . . ?
F002 C009 C00C 119.0(2) . 3_766 ?
C007 C009 C00C 120.7(2) . 3_766 ?
C00F C00A C00G 118.7(2) . 3_666 ?
C00F C00A C00U 120.5(2) . . ?
C00G C00A C00U 120.7(2) 3_666 . ?
C00D C00B C008 120.1(2) . . ?
C00E C00B C008 120.1(2) . . ?
C00E C00B C00D 119.7(2) . . ?
C007 C00C C009 118.7(2) . 3_766 ?
C007 C00C C00I 121.8(2) . . ?
C009 C00C C00I 119.5(2) 3_766 . ?
C00B C00D C00L 118.1(2) . . ?
C00J C00D C00B 119.1(2) . . ?
C00J C00D C00L 122.8(2) . . ?
C00B C00E C00M 118.5(2) . . ?
C00P C00E C00B 119.0(2) . . ?
C00P C00E C00M 122.5(2) . . ?
F003 C00F C00A 119.7(2) . . ?
F003 C00F C00G 119.6(2) . . ?
C00G C00F C00A 120.7(2) . . ?
F004 C00G C00A 119.6(2) . 3_666 ?
F004 C00G C00F 119.9(2) . . ?
C00F C00G C00A 120.6(2) . 3_666 ?
C008 C00H C00N 118.2(2) . . ?
C00Q C00H C008 118.6(2) . . ?
C00Q C00H C00N 123.2(2) . . ?
N005 C00I C00C 178.7(3) . . ?
C00D C00J H00J 119.5 . . ?
C00R C00J C00D 120.9(3) . . ?
C00R C00J H00J 119.5 . . ?
C008 C00K C00O 118.7(2) . . ?
C00T C00K C008 118.9(2) . . ?
C00T C00K C00O 122.4(2) . . ?
C00D C00L H00L 119.2 . . ?
C00O C00L C00D 121.7(2) . . ?
C00O C00L H00L 119.2 . . ?
C00E C00M H00M 119.4 . . ?
C00N C00M C00E 121.2(2) . . ?
C00N C00M H00M 119.4 . . ?
C00H C00N H00N 119.0 . . ?
C00M C00N C00H 122.1(3) . . ?
C00M C00N H00N 119.0 . . ?
C00K C00O H00O 119.3 . . ?
C00L C00O C00K 121.4(2) . . ?
C00L C00O H00O 119.3 . . ?
C00E C00P H00P 119.6 . . ?
C00R C00P C00E 120.9(3) . . ?
C00R C00P H00P 119.6 . . ?
C00H C00Q H00Q 119.5 . . ?
C00S C00Q C00H 120.9(3) . . ?
C00S C00Q H00Q 119.5 . . ?
C00J C00R H00R 119.8 . . ?
C00P C00R C00J 120.4(3) . . ?
C00P C00R H00R 119.8 . . ?
C00Q C00S H00S 119.6 . . ?
C00T C00S C00Q 120.9(3) . . ?
C00T C00S H00S 119.6 . . ?
C00K C00T H00T 119.8 . . ?
C00S C00T C00K 120.5(3) . . ?
C00S C00T H00T 119.8 . . ?
N006 C00U C00A 179.6(3) . . ?

loop_
_geom_bond_atom_site_label_1
_geom_bond_atom_site_label_2
_geom_bond_distance
_geom_bond_site_symmetry_2
_geom_bond_publ_flag
F001 C007 1.336(3) . ?
F002 C009 1.335(3) . ?
F003 C00F 1.335(3) . ?
F004 C00G 1.329(3) . ?
N005 C00I 1.144(4) . ?
N006 C00U 1.146(4) . ?
C007 C009 1.376(4) . ?
C007 C00C 1.385(4) . ?
C008 C00B 1.430(4) . ?
C008 C00H 1.426(4) . ?
C008 C00K 1.421(4) . ?
C009 C00C 1.399(4) 3_766 ?
C00A C00F 1.390(4) . ?
C00A C00G 1.397(4) 3_666 ?
C00A C00U 1.437(4) . ?
C00B C00D 1.424(4) . ?
C00B C00E 1.421(4) . ?
C00C C00I 1.436(4) . ?
C00D C00J 1.391(4) . ?
C00D C00L 1.446(4) . ?
C00E C00M 1.441(4) . ?
C00E C00P 1.398(4) . ?
C00F C00G 1.377(4) . ?
C00H C00N 1.439(4) . ?
C00H C00Q 1.398(4) . ?
C00J H00J 0.9500 . ?
C00J C00R 1.390(4) . ?
C00K C00O 1.441(4) . ?
C00K C00T 1.405(4) . ?
C00L H00L 0.9500 . ?
C00L C00O 1.345(4) . ?
C00M H00M 0.9500 . ?
C00M C00N 1.343(4) . ?
C00N H00N 0.9500 . ?
C00O H00O 0.9500 . ?
C00P H00P 0.9500 . ?
C00P C00R 1.384(4) . ?
C00Q H00Q 0.9500 . ?
C00Q C00S 1.387(4) . ?
C00R H00R 0.9500 . ?
C00S H00S 0.9500 . ?
C00S C00T 1.386(4) . ?
C00T H00T 0.9500 . ?

loop_
_geom_torsion_atom_site_label_1
_geom_torsion_atom_site_label_2
_geom_torsion_atom_site_label_3
_geom_torsion_atom_site_label_4
_geom_torsion
_geom_torsion_site_symmetry_1
_geom_torsion_site_symmetry_2
_geom_torsion_site_symmetry_3
_geom_torsion_site_symmetry_4
_geom_torsion_publ_flag
F001 C007 C009 F002 -0.1(4) . . . . ?
F001 C007 C009 C00C -179.8(2) . . . 3_766 ?
F001 C007 C00C C009 179.8(2) . . . 3_766 ?
F001 C007 C00C C00I -0.6(4) . . . . ?
F003 C00F C00G F004 -1.4(4) . . . . ?
F003 C00F C00G C00A 178.9(2) . . . 3_666 ?
C008 C00B C00D C00J -178.3(2) . . . . ?
C008 C00B C00D C00L 0.8(3) . . . . ?
C008 C00B C00E C00M -1.2(3) . . . . ?
C008 C00B C00E C00P 178.5(2) . . . . ?
C008 C00H C00N C00M 0.2(4) . . . . ?
C008 C00H C00Q C00S 0.1(4) . . . . ?
C008 C00K C00O C00L -0.2(4) . . . . ?
C008 C00K C00T C00S 0.4(4) . . . . ?
C009 C007 C00C C009 -0.7(4) . . . 3_766 ?
C009 C007 C00C C00I 178.9(2) . . . . ?
C00A C00F C00G F004 179.2(2) . . . . ?
C00A C00F C00G C00A -0.5(4) . . . 3_666 ?
C00B C008 C00H C00N -1.1(3) . . . . ?
C00B C008 C00H C00Q 179.2(2) . . . . ?
C00B C008 C00K C00O 0.5(3) . . . . ?
C00B C008 C00K C00T -179.5(2) . . . . ?
C00B C00D C00J C00R -0.3(4) . . . . ?
C00B C00D C00L C00O -0.6(4) . . . . ?
C00B C00E C00M C00N 0.3(4) . . . . ?
C00B C00E C00P C00R -0.2(4) . . . . ?
C00C C007 C009 F002 -179.6(2) . . . . ?
C00C C007 C009 C00C 0.8(4) . . . 3_766 ?
C00D C00B C00E C00M -179.7(2) . . . . ?
C00D C00B C00E C00P -0.1(3) . . . . ?
C00D C00J C00R C00P 0.0(4) . . . . ?
C00D C00L C00O C00K 0.3(4) . . . . ?
C00E C00B C00D C00J 0.3(3) . . . . ?
C00E C00B C00D C00L 179.4(2) . . . . ?
C00E C00M C00N C00H 0.2(4) . . . . ?
C00E C00P C00R C00J 0.3(4) . . . . ?
C00G C00A C00F F003 -178.9(2) 3_666 . . . ?
C00G C00A C00F C00G 0.5(4) 3_666 . . . ?
C00H C008 C00B C00D -179.9(2) . . . . ?
C00H C008 C00B C00E 1.6(3) . . . . ?
C00H C008 C00K C00O 179.5(2) . . . . ?
C00H C008 C00K C00T -0.5(3) . . . . ?
C00H C00Q C00S C00T -0.1(4) . . . . ?
C00J C00D C00L C00O 178.5(2) . . . . ?
C00K C008 C00B C00D -0.8(3) . . . . ?
C00K C008 C00B C00E -179.4(2) . . . . ?
C00K C008 C00H C00N 179.9(2) . . . . ?
C00K C008 C00H C00Q 0.2(4) . . . . ?
C00L C00D C00J C00R -179.3(2) . . . . ?
C00M C00E C00P C00R 179.4(2) . . . . ?
C00N C00H C00Q C00S -179.6(2) . . . . ?
C00O C00K C00T C00S -179.6(2) . . . . ?
C00P C00E C00M C00N -179.4(2) . . . . ?
C00Q C00H C00N C00M 179.9(3) . . . . ?
C00Q C00S C00T C00K -0.1(4) . . . . ?
C00T C00K C00O C00L 179.8(2) . . . . ?
C00U C00A C00F F003 1.0(4) . . . . ?
C00U C00A C00F C00G -179.6(2) . . . . ?
